data_1541913
loop_
_publ_author_name
'Gerstner, Nels C.'
'Adams, Christopher S.'
'Grigg, R. David'
'Tretbar, Maik'
'Rigoli, Jared W.'
'Schomaker, Jennifer M.'

_publ_section_title
;
 Diastereoselective Synthesis of the Aminocyclitol Core of Jogyamycin via
 an Allene Aziridination Strategy.
;
_journal_issue 2
_journal_name_full 'Organic letters'
_journal_page_first 284
_journal_page_last 287
_journal_paper_doi 10.1021/acs.orglett.5b03453
_journal_volume 18
_journal_year 2016
_chemical_compound_source 'Schomaker Lab No. NCG2072'
_chemical_formula_moiety 'C14 H25 N O5 S Si'
_chemical_formula_sum 'C14 H25 N O5 S Si'
_chemical_formula_weight 347.50
_chemical_melting_point ?
_chemical_name_systematic
;
1-((4S,5R)-5-((tert-butyldimethylsilyl)oxy)-4-ethynyl-2,2-dioxido-
1,2,3-oxathiazepan-4-yl)ethanone
;
_space_group_crystal_system orthorhombic
_space_group_IT_number 29
_space_group_name_Hall 'P 2c -2ac'
_space_group_name_H-M_alt 'P c a 21'
_symmetry_space_group_name_Hall 'P 2c -2ac'
_symmetry_space_group_name_H-M 'P c a 21'
_atom_sites_solution_hydrogens mixed
_audit_creation_date 2014-06-10
_audit_creation_method
;
Olex2 1.2
(compiled 2013.09.17 svn.r2790 for OlexSys, GUI svn.r4601)
;
_cell_angle_alpha 90
_cell_angle_beta 90
_cell_angle_gamma 90
_cell_formula_units_Z 4
_cell_length_a 16.204(3)
_cell_length_b 10.0147(17)
_cell_length_c 11.186(2)
_cell_measurement_reflns_used 9514
_cell_measurement_temperature 193(2)
_cell_measurement_theta_max 72.7116
_cell_measurement_theta_min 4.4150
_cell_volume 1815.2(6)
_computing_structure_refinement 'SHELXL-2013 (Sheldrick, 2013)'
_diffrn_ambient_temperature 193(2)
_diffrn_measured_fraction_theta_full 0.995
_diffrn_measured_fraction_theta_max 0.997
_diffrn_measurement_device 'three-circle diffractometer'
_diffrn_measurement_device_type 'Bruker P4'
_diffrn_measurement_method '\w scans'
_diffrn_radiation_collimation '0.5 mm double-pinhole'
_diffrn_radiation_monochromator graphite
_diffrn_radiation_probe x-ray
_diffrn_radiation_type CuK\a
_diffrn_radiation_wavelength 1.54184
_diffrn_radiation_xray_symbol K-L~3~
_diffrn_reflns_av_R_equivalents 0.0254
_diffrn_reflns_av_unetI/netI 0.0176
_diffrn_reflns_laue_measured_fraction_full 0.995
_diffrn_reflns_laue_measured_fraction_max 0.997
_diffrn_reflns_limit_h_max 20
_diffrn_reflns_limit_h_min -20
_diffrn_reflns_limit_k_max 11
_diffrn_reflns_limit_k_min -12
_diffrn_reflns_limit_l_max 13
_diffrn_reflns_limit_l_min -13
_diffrn_reflns_number 29296
_diffrn_reflns_point_group_measured_fraction_full 0.997
_diffrn_reflns_point_group_measured_fraction_max 0.960
_diffrn_reflns_theta_full 26.000
_diffrn_reflns_theta_max 73.018
_diffrn_reflns_theta_min 4.415
_diffrn_source 'sealed X-ray tube'
_diffrn_source_type 'Siemens, K FFCU 2K 90'
_diffrn_standards_decay_% <1
_exptl_absorpt_coefficient_mu 2.404
_exptl_absorpt_correction_T_max 0.7536
_exptl_absorpt_correction_T_min 0.6591
_exptl_absorpt_correction_type analytical
_exptl_absorpt_process_details 'SADABS 2012'
_exptl_crystal_colour colorless
_exptl_crystal_density_diffrn 1.272
_exptl_crystal_density_method 'not measured'
_exptl_crystal_description block
_exptl_crystal_F_000 744
_exptl_crystal_recrystallization_method 'crystallized from diethyl ether and pentane using vapor diffusion.'
_exptl_crystal_size_max 0.26
_exptl_crystal_size_mid 0.24
_exptl_crystal_size_min 0.20
_refine_diff_density_max 0.996
_refine_diff_density_min -0.276
_refine_diff_density_rms 0.053
_refine_ls_abs_structure_details
;
 Flack x determined using 1531 quotients [(I+)-(I-)]/[(I+)+(I-)]
 (Parsons and Flack (2004), Acta Cryst. A60, s61).
;
_refine_ls_abs_structure_Flack 0.046(5)
_refine_ls_extinction_method none
_refine_ls_goodness_of_fit_ref 1.125
_refine_ls_hydrogen_treatment mixed
_refine_ls_matrix_type full
_refine_ls_number_parameters 209
_refine_ls_number_reflns 3495
_refine_ls_number_restraints 2
_refine_ls_restrained_S_all 1.125
_refine_ls_R_factor_all 0.0333
_refine_ls_R_factor_gt 0.0330
_refine_ls_shift/su_max 0.000
_refine_ls_shift/su_mean 0.000
_refine_ls_structure_factor_coef Fsqd
_refine_ls_weighting_details 'w=1/[\s^2^(Fo^2^)+(0.0574P)^2^+0.6694P] where P=(Fo^2^+2Fc^2^)/3'
_refine_ls_weighting_scheme calc
_refine_ls_wR_factor_gt 0.0919
_refine_ls_wR_factor_ref 0.0921
_reflns_Friedel_coverage 0.824
_reflns_friedel_fraction_full 1.000
_reflns_friedel_fraction_max 0.919
_reflns_number_gt 3456
_reflns_number_total 3495
_reflns_threshold_expression 'I > 2\s(I)'
_cod_data_source_file ol5b03453_si_003.cif
_cod_data_source_block schomaker42
_cod_depositor_comments
;
The following automatic conversions were performed:

'_chemical_melting_point' value 'not determined' was changed to '?' -
the value is undefined or not given.

Automatic conversion script
Id: cif_fix_values 4268 2015-11-12 08:31:59Z antanas 

 Adding full bibliography for 1541913--1541914.cif.
;
_cod_original_cell_volume 1815.1(6)
_cod_database_code 1541913
_shelx_space_group_comment
;
The symmetry employed for this shelxl refinement is uniquely defined
by the following loop, which should always be used as a source of
symmetry information in preference to the above space-group names.
They are only intended as comments.
;

loop_
_space_group_symop_operation_xyz
'x, y, z'
'-x, -y, z+1/2'
'x+1/2, -y, z'
'-x+1/2, y, z+1/2'

loop_
_atom_site_label
_atom_site_type_symbol
_atom_site_fract_x
_atom_site_fract_y
_atom_site_fract_z
_atom_site_U_iso_or_equiv
_atom_site_adp_type
_atom_site_occupancy
_atom_site_site_symmetry_order
_atom_site_calc_flag
_atom_site_refinement_flags_posn
_atom_site_refinement_flags_adp
S1 S 0.13751(4) 0.55034(8) 0.09927(7) 0.0252(2) Uani 1 1 d . .
Si2 Si 0.08748(4) 0.10439(7) -0.17709(8) 0.01840(19) Uani 1 1 d . .
O5 O 0.09242(12) 0.2479(2) -0.09958(19) 0.0178(4) Uani 1 1 d . .
N2 N 0.07313(14) 0.4277(3) 0.0837(2) 0.0178(5) Uani 1 1 d D .
O4 O -0.02633(13) 0.2290(2) 0.1129(2) 0.0272(5) Uani 1 1 d . .
O3 O 0.15262(14) 0.6050(2) -0.0297(2) 0.0256(5) Uani 1 1 d . .
O2 O 0.10063(16) 0.6596(3) 0.1599(2) 0.0376(6) Uani 1 1 d . .
O1 O 0.21071(15) 0.4924(3) 0.1470(3) 0.0407(7) Uani 1 1 d . .
C2 C 0.10267(18) 0.4645(3) -0.1923(3) 0.0205(6) Uani 1 1 d . .
H2A H 0.1211 0.4255 -0.2671 0.025 Uiso 1 1 calc R U
H2B H 0.0701 0.5428 -0.2118 0.025 Uiso 1 1 calc R U
C10 C 0.1745(2) 0.0039(3) -0.1143(3) 0.0303(7) Uani 1 1 d . .
C1 C 0.17752(18) 0.5089(3) -0.1227(3) 0.0244(6) Uani 1 1 d . .
H1A H 0.2037 0.4321 -0.0858 0.029 Uiso 1 1 calc R U
H1B H 0.2170 0.5502 -0.1763 0.029 Uiso 1 1 calc R U
C6 C -0.03517(18) 0.5414(3) -0.0310(3) 0.0210(6) Uani 1 1 d . .
C8 C -0.0149(2) 0.0250(3) -0.1581(4) 0.0350(9) Uani 1 1 d . .
H8A H -0.0236 0.0049 -0.0751 0.053 Uiso 1 1 calc R U
H8B H -0.0170 -0.0560 -0.2039 0.053 Uiso 1 1 calc R U
H8C H -0.0571 0.0850 -0.1854 0.053 Uiso 1 1 calc R U
C4 C 0.00957(16) 0.4170(3) -0.0082(3) 0.0153(5) Uani 1 1 d . .
C7 C -0.0733(2) 0.6360(4) -0.0607(4) 0.0322(7) Uani 1 1 d . .
H7 H -0.1033 0.7107 -0.0841 0.039 Uiso 1 1 calc R U
C3 C 0.04689(16) 0.3636(3) -0.1290(3) 0.0157(5) Uani 1 1 d . .
H3 H 0.0017 0.3388 -0.1827 0.019 Uiso 1 1 calc R U
C5 C -0.13429(18) 0.3003(3) -0.0152(3) 0.0276(7) Uani 1 1 d . .
H5A H -0.1566 0.2122 -0.0054 0.041 Uiso 1 1 calc R U
H5B H -0.1310 0.3213 -0.0988 0.041 Uiso 1 1 calc R U
H5C H -0.1695 0.3638 0.0241 0.041 Uiso 1 1 calc R U
C9 C -0.04982(17) 0.3061(3) 0.0387(3) 0.0181(6) Uani 1 1 d . .
C12 C 0.1872(2) -0.1217(3) -0.1904(4) 0.0347(8) Uani 1 1 d . .
H12A H 0.1366 -0.1713 -0.1941 0.052 Uiso 1 1 calc R U
H12B H 0.2295 -0.1761 -0.1551 0.052 Uiso 1 1 calc R U
H12C H 0.2035 -0.0963 -0.2697 0.052 Uiso 1 1 calc R U
C11 C 0.1016(3) 0.1377(4) -0.3399(3) 0.0344(8) Uani 1 1 d . .
H11A H 0.0576 0.1935 -0.3681 0.052 Uiso 1 1 calc R U
H11B H 0.1011 0.0547 -0.3829 0.052 Uiso 1 1 calc R U
H11C H 0.1535 0.1819 -0.3525 0.052 Uiso 1 1 calc R U
C13 C 0.1535(3) -0.0354(5) 0.0162(4) 0.0488(11) Uani 1 1 d . .
H13A H 0.1413 0.0436 0.0615 0.073 Uiso 1 1 calc R U
H13B H 0.1997 -0.0806 0.0513 0.073 Uiso 1 1 calc R U
H13C H 0.1063 -0.0935 0.0166 0.073 Uiso 1 1 calc R U
C14 C 0.2543(2) 0.0876(4) -0.1182(5) 0.0508(12) Uani 1 1 d . .
H14A H 0.2632 0.1197 -0.1980 0.076 Uiso 1 1 calc R U
H14B H 0.3002 0.0332 -0.0942 0.076 Uiso 1 1 calc R U
H14C H 0.2492 0.1621 -0.0647 0.076 Uiso 1 1 calc R U
H2 H 0.097(2) 0.3513(19) 0.100(4) 0.034(11) Uiso 1 1 d D .

loop_
_atom_site_aniso_label
_atom_site_aniso_U_11
_atom_site_aniso_U_22
_atom_site_aniso_U_33
_atom_site_aniso_U_23
_atom_site_aniso_U_13
_atom_site_aniso_U_12
S1 0.0188(3) 0.0405(4) 0.0163(4) -0.0087(3) 0.0028(3) -0.0134(3)
Si2 0.0159(3) 0.0190(4) 0.0202(4) -0.0008(3) 0.0002(3) 0.0017(3)
O5 0.0146(9) 0.0194(9) 0.0194(11) -0.0012(8) -0.0009(7) 0.0036(7)
N2 0.0135(10) 0.0252(12) 0.0146(13) -0.0010(10) -0.0011(9) -0.0019(9)
O4 0.0249(10) 0.0283(11) 0.0285(12) 0.0066(10) 0.0039(10) -0.0028(8)
O3 0.0263(11) 0.0301(12) 0.0205(12) -0.0080(9) 0.0082(9) -0.0122(8)
O2 0.0410(14) 0.0436(14) 0.0282(13) -0.0183(11) 0.0161(11) -0.0218(11)
O1 0.0209(12) 0.0727(18) 0.0284(13) -0.0049(13) -0.0062(10) -0.0144(12)
C2 0.0238(14) 0.0210(13) 0.0166(16) -0.0032(11) 0.0028(12) -0.0019(10)
C10 0.0310(17) 0.0292(15) 0.0308(18) -0.0020(14) -0.0108(15) 0.0119(13)
C1 0.0222(14) 0.0314(15) 0.0196(15) -0.0070(12) 0.0101(13) -0.0090(12)
C6 0.0185(14) 0.0244(14) 0.0200(15) -0.0033(11) 0.0013(12) 0.0008(11)
C8 0.0241(16) 0.0290(16) 0.052(2) -0.0123(16) 0.0053(15) -0.0040(13)
C4 0.0114(12) 0.0180(12) 0.0165(14) -0.0022(11) -0.0004(10) -0.0009(10)
C7 0.0368(18) 0.0260(16) 0.0337(19) -0.0021(14) -0.0029(15) 0.0098(14)
C3 0.0146(11) 0.0163(12) 0.0161(13) -0.0022(10) -0.0017(10) -0.0002(10)
C5 0.0152(14) 0.0342(17) 0.0334(18) -0.0045(14) 0.0014(13) -0.0064(12)
C9 0.0152(13) 0.0201(13) 0.0189(14) -0.0053(12) 0.0050(10) -0.0006(11)
C12 0.0382(17) 0.0291(16) 0.037(2) -0.0091(15) -0.0111(16) 0.0185(13)
C11 0.053(2) 0.0318(16) 0.0187(16) 0.0006(14) -0.0019(15) 0.0068(16)
C13 0.073(3) 0.047(2) 0.026(2) 0.0088(17) -0.011(2) 0.022(2)
C14 0.0214(16) 0.047(2) 0.083(4) -0.021(2) -0.017(2) 0.0072(16)

loop_
_atom_type_symbol
_atom_type_description
_atom_type_scat_dispersion_real
_atom_type_scat_dispersion_imag
_atom_type_scat_source
C C 0.0181 0.0091 'International Tables Vol C Tables 4.2.6.8 and 6.1.1.4'
H H 0.0000 0.0000 'International Tables Vol C Tables 4.2.6.8 and 6.1.1.4'
N N 0.0311 0.0180 'International Tables Vol C Tables 4.2.6.8 and 6.1.1.4'
O O 0.0492 0.0322 'International Tables Vol C Tables 4.2.6.8 and 6.1.1.4'
Si Si 0.2541 0.3302 'International Tables Vol C Tables 4.2.6.8 and 6.1.1.4'
S S 0.3331 0.5567 'International Tables Vol C Tables 4.2.6.8 and 6.1.1.4'

loop_
_geom_angle_atom_site_label_1
_geom_angle_atom_site_label_2
_geom_angle_atom_site_label_3
_geom_angle
O2 S1 O1 119.07(18)
O2 S1 O3 103.70(15)
O1 S1 O3 110.99(15)
O2 S1 N2 111.40(13)
O1 S1 N2 105.51(16)
O3 S1 N2 105.49(12)
O5 Si2 C8 110.53(13)
O5 Si2 C11 110.19(14)
C8 Si2 C11 107.4(2)
O5 Si2 C10 103.33(13)
C8 Si2 C10 113.67(17)
C11 Si2 C10 111.74(17)
C3 O5 Si2 123.84(18)
C4 N2 S1 125.8(2)
C4 N2 H2 114(3)
S1 N2 H2 110(2)
C1 O3 S1 117.7(2)
C1 C2 C3 115.5(3)
C1 C2 H2A 108.4
C3 C2 H2A 108.4
C1 C2 H2B 108.4
C3 C2 H2B 108.4
H2A C2 H2B 107.5
C12 C10 C14 108.5(3)
C12 C10 C13 110.2(3)
C14 C10 C13 110.4(4)
C12 C10 Si2 109.5(2)
C14 C10 Si2 109.2(2)
C13 C10 Si2 109.0(3)
O3 C1 C2 109.7(2)
O3 C1 H1A 109.7
C2 C1 H1A 109.7
O3 C1 H1B 109.7
C2 C1 H1B 109.7
H1A C1 H1B 108.2
C7 C6 C4 173.1(4)
Si2 C8 H8A 109.5
Si2 C8 H8B 109.5
H8A C8 H8B 109.5
Si2 C8 H8C 109.5
H8A C8 H8C 109.5
H8B C8 H8C 109.5
N2 C4 C6 114.2(2)
N2 C4 C9 104.5(2)
C6 C4 C9 111.0(2)
N2 C4 C3 111.0(2)
C6 C4 C3 109.2(2)
C9 C4 C3 106.5(2)
C6 C7 H7 180.0
O5 C3 C2 109.9(2)
O5 C3 C4 106.2(2)
C2 C3 C4 113.6(2)
O5 C3 H3 109.0
C2 C3 H3 109.0
C4 C3 H3 109.0
C9 C5 H5A 109.5
C9 C5 H5B 109.5
H5A C5 H5B 109.5
C9 C5 H5C 109.5
H5A C5 H5C 109.5
H5B C5 H5C 109.5
O4 C9 C5 123.1(3)
O4 C9 C4 119.8(3)
C5 C9 C4 117.2(3)
C10 C12 H12A 109.5
C10 C12 H12B 109.5
H12A C12 H12B 109.5
C10 C12 H12C 109.5
H12A C12 H12C 109.5
H12B C12 H12C 109.5
Si2 C11 H11A 109.5
Si2 C11 H11B 109.5
H11A C11 H11B 109.5
Si2 C11 H11C 109.5
H11A C11 H11C 109.5
H11B C11 H11C 109.5
C10 C13 H13A 109.5
C10 C13 H13B 109.5
H13A C13 H13B 109.5
C10 C13 H13C 109.5
H13A C13 H13C 109.5
H13B C13 H13C 109.5
C10 C14 H14A 109.5
C10 C14 H14B 109.5
H14A C14 H14B 109.5
C10 C14 H14C 109.5
H14A C14 H14C 109.5
H14B C14 H14C 109.5

loop_
_geom_bond_atom_site_label_1
_geom_bond_atom_site_label_2
_geom_bond_distance
S1 O2 1.419(3)
S1 O1 1.424(3)
S1 O3 1.563(2)
S1 N2 1.621(2)
Si2 O5 1.680(2)
Si2 C8 1.851(3)
Si2 C11 1.866(4)
Si2 C10 1.869(3)
O5 C3 1.413(3)
N2 C4 1.459(4)
N2 H2 0.8799(14)
O4 C9 1.196(4)
O3 C1 1.473(4)
C2 C1 1.508(4)
C2 C3 1.530(4)
C2 H2A 0.9700
C2 H2B 0.9700
C10 C12 1.533(4)
C10 C14 1.542(5)
C10 C13 1.550(6)
C1 H1A 0.9700
C1 H1B 0.9700
C6 C7 1.179(5)
C6 C4 1.464(4)
C8 H8A 0.9600
C8 H8B 0.9600
C8 H8C 0.9600
C4 C9 1.560(4)
C4 C3 1.574(4)
C7 H7 0.9300
C3 H3 0.9800
C5 C9 1.497(4)
C5 H5A 0.9600
C5 H5B 0.9600
C5 H5C 0.9600
C12 H12A 0.9600
C12 H12B 0.9600
C12 H12C 0.9600
C11 H11A 0.9600
C11 H11B 0.9600
C11 H11C 0.9600
C13 H13A 0.9600
C13 H13B 0.9600
C13 H13C 0.9600
C14 H14A 0.9600
C14 H14B 0.9600
C14 H14C 0.9600

loop_
_geom_torsion_atom_site_label_1
_geom_torsion_atom_site_label_2
_geom_torsion_atom_site_label_3
_geom_torsion_atom_site_label_4
_geom_torsion
C8 Si2 O5 C3 -68.6(3)
C11 Si2 O5 C3 49.9(3)
C10 Si2 O5 C3 169.5(2)
O2 S1 N2 C4 81.0(3)
O1 S1 N2 C4 -148.4(2)
O3 S1 N2 C4 -30.9(3)
O2 S1 O3 C1 -169.7(2)
O1 S1 O3 C1 61.3(2)
N2 S1 O3 C1 -52.5(2)
O5 Si2 C10 C12 -170.7(2)
C8 Si2 C10 C12 69.5(3)
C11 Si2 C10 C12 -52.2(3)
O5 Si2 C10 C14 -51.9(3)
C8 Si2 C10 C14 -171.8(3)
C11 Si2 C10 C14 66.5(3)
O5 Si2 C10 C13 68.8(3)
C8 Si2 C10 C13 -51.1(3)
C11 Si2 C10 C13 -172.8(3)
S1 O3 C1 C2 96.3(3)
C3 C2 C1 O3 -76.2(3)
S1 N2 C4 C6 -42.2(3)
S1 N2 C4 C9 -163.73(19)
S1 N2 C4 C3 81.9(3)
Si2 O5 C3 C2 -102.1(2)
Si2 O5 C3 C4 134.55(19)
C1 C2 C3 O5 -58.4(3)
C1 C2 C3 C4 60.5(3)
N2 C4 C3 O5 50.3(3)
C6 C4 C3 O5 177.1(2)
C9 C4 C3 O5 -62.9(3)
N2 C4 C3 C2 -70.7(3)
C6 C4 C3 C2 56.1(3)
C9 C4 C3 C2 176.1(2)
N2 C4 C9 O4 -19.7(3)
C6 C4 C9 O4 -143.3(3)
C3 C4 C9 O4 97.9(3)
N2 C4 C9 C5 161.7(2)
C6 C4 C9 C5 38.0(3)
C3 C4 C9 C5 -80.8(3)
